data_2219630
loop_
_publ_author_name
'Zhuang, Yu-Guo'
'Jiang, Hua-Jiang'
'Hong, Zhi'
'Qiu, Fang-Li'

_publ_section_title
;
 <i>N</i>-Phenylpyridine-2-carbamide
;
_journal_coeditor_code IM2083
_journal_issue 10
_journal_name_full 'Acta Crystallographica Section E'
_journal_page_first o1904
_journal_paper_doi 10.1107/S1600536808028274
_journal_volume 64
_journal_year 2008
_chemical_formula_iupac 'C12 H10 N2 O'
_chemical_formula_moiety 'C12 H10 N2 O'
_chemical_formula_sum 'C12 H10 N2 O'
_chemical_formula_weight 198.22
_chemical_name_systematic
;
N-Phenylpyridine-2-carbamide
;
_space_group_IT_number 7
_symmetry_cell_setting monoclinic
_symmetry_space_group_name_Hall 'P -2yac'
_symmetry_space_group_name_H-M 'P 1 n 1'
_atom_sites_solution_hydrogens geom
_atom_sites_solution_primary direct
_atom_sites_solution_secondary difmap
_audit_creation_method SHELXL97
_cell_angle_alpha 90.00
_cell_angle_beta 94.752(2)
_cell_angle_gamma 90.00
_cell_formula_units_Z 2
_cell_length_a 5.7469(2)
_cell_length_b 6.2382(2)
_cell_length_c 14.0158(3)
_cell_measurement_reflns_used 2226
_cell_measurement_temperature 296(2)
_cell_measurement_theta_max 25.1
_cell_measurement_theta_min 2.9
_cell_volume 500.74(3)
_computing_cell_refinement 'SAINT-Plus (Bruker, 2004)'
_computing_data_collection 'APEX2 (Bruker, 2004)'
_computing_data_reduction 'SAINT-Plus (Bruker, 2004)'
_computing_molecular_graphics 'ORTEP-3 for Windows (Farrugia, 1997)'
_computing_publication_material 'WinGX (Farrugia,1999)'
_computing_structure_refinement 'SHELXL97 (Sheldrick, 2008)'
_computing_structure_solution 'SHELXL97 (Sheldrick, 2008)'
_diffrn_ambient_temperature 296(2)
_diffrn_detector_area_resol_mean 10
_diffrn_measured_fraction_theta_full 0.997
_diffrn_measured_fraction_theta_max 0.997
_diffrn_measurement_device_type 'Bruker APEXII CCD'
_diffrn_measurement_method \w
_diffrn_radiation_monochromator graphite
_diffrn_radiation_source 'fine-focus sealed tube'
_diffrn_radiation_type MoK\a
_diffrn_radiation_wavelength 0.71073
_diffrn_reflns_av_R_equivalents 0.0166
_diffrn_reflns_av_sigmaI/netI 0.0152
_diffrn_reflns_limit_h_max 7
_diffrn_reflns_limit_h_min -7
_diffrn_reflns_limit_k_max 5
_diffrn_reflns_limit_k_min -8
_diffrn_reflns_limit_l_max 18
_diffrn_reflns_limit_l_min -18
_diffrn_reflns_number 5000
_diffrn_reflns_theta_full 27.66
_diffrn_reflns_theta_max 27.66
_diffrn_reflns_theta_min 2.92
_exptl_absorpt_coefficient_mu 0.086
_exptl_absorpt_correction_T_max 0.992
_exptl_absorpt_correction_T_min 0.968
_exptl_absorpt_correction_type multi-scan
_exptl_absorpt_process_details '(SADABS; Bruker, 2004)'
_exptl_crystal_colour colourless
_exptl_crystal_density_diffrn 1.315
_exptl_crystal_density_method 'not measured'
_exptl_crystal_description block
_exptl_crystal_F_000 208
_exptl_crystal_size_max 0.15
_exptl_crystal_size_mid 0.14
_exptl_crystal_size_min 0.09
_refine_diff_density_max 0.113
_refine_diff_density_min -0.117
_refine_ls_extinction_method none
_refine_ls_goodness_of_fit_ref 1.000
_refine_ls_hydrogen_treatment constr
_refine_ls_matrix_type full
_refine_ls_number_parameters 137
_refine_ls_number_reflns 1162
_refine_ls_number_restraints 0
_refine_ls_restrained_S_all 1.000
_refine_ls_R_factor_all 0.0361
_refine_ls_R_factor_gt 0.0300
_refine_ls_shift/su_max 0.000
_refine_ls_shift/su_mean 0.000
_refine_ls_structure_factor_coef Fsqd
_refine_ls_weighting_details 'calc w = 1/[\s^2^(Fo^2^)+(0.0365P)^2^+0.0548P] where P=(Fo^2^+2Fc^2^)/3'
_refine_ls_weighting_scheme calc
_refine_ls_wR_factor_gt 0.0709
_refine_ls_wR_factor_ref 0.0749
_reflns_number_gt 1036
_reflns_number_total 1162
_reflns_threshold_expression I>2\s(I)
_cod_data_source_file im2083.cif
_cod_data_source_block I
_cod_database_code 2219630
_cod_database_fobs_code 2219630

loop_
_symmetry_equiv_pos_as_xyz
'x, y, z'
'x+1/2, -y, z+1/2'

loop_
_atom_site_type_symbol
_atom_site_label
_atom_site_fract_x
_atom_site_fract_y
_atom_site_fract_z
_atom_site_U_iso_or_equiv
_atom_site_adp_type
_atom_site_calc_flag
_atom_site_refinement_flags
_atom_site_occupancy
N N1 -0.0173(3) 0.2086(3) 0.59409(11) 0.0452(4) Uani d . 1
H H101 -0.1420 0.2510 0.6183 0.054 Uiso calc R 1
C C8 0.1414(3) 0.5113(3) 0.68241(13) 0.0435(4) Uani d . 1
C C6 -0.0401(3) 0.0235(3) 0.53631(12) 0.0412(4) Uani d . 1
C C1 0.1246(4) -0.0375(4) 0.47407(15) 0.0509(5) Uani d . 1
H H1 0.2570 0.0459 0.4685 0.061 Uiso calc R 1
C C7 0.1751(4) 0.3270(3) 0.61595(15) 0.0475(5) Uani d . 1
C C2 0.0901(4) -0.2230(4) 0.42049(16) 0.0569(5) Uani d . 1
H H2 0.1999 -0.2635 0.3787 0.068 Uiso calc R 1
N N2 -0.0537(3) 0.5139(3) 0.72828(12) 0.0526(4) Uani d . 1
C C5 -0.2373(4) -0.1016(3) 0.54213(15) 0.0476(5) Uani d . 1
H H5 -0.3507 -0.0595 0.5819 0.057 Uiso calc R 1
O O1 0.3656(3) 0.2937(3) 0.58575(15) 0.0753(6) Uani d . 1
C C10 0.2767(5) 0.8384(3) 0.75234(17) 0.0575(5) Uani d . 1
H H10 0.3863 0.9481 0.7597 0.069 Uiso calc R 1
C C11 0.0794(4) 0.8441(4) 0.80026(16) 0.0612(6) Uani d . 1
H H11 0.0523 0.9575 0.8410 0.073 Uiso calc R 1
C C3 -0.1044(4) -0.3483(4) 0.42826(16) 0.0553(5) Uani d . 1
H H3 -0.1255 -0.4731 0.3923 0.066 Uiso calc R 1
C C12 -0.0787(4) 0.6788(4) 0.78711(17) 0.0629(6) Uani d . 1
H H12 -0.2107 0.6823 0.8213 0.076 Uiso calc R 1
C C9 0.3106(4) 0.6677(3) 0.69302(15) 0.0516(5) Uani d . 1
H H9 0.4451 0.6581 0.6607 0.062 Uiso calc R 1
C C4 -0.2676(4) -0.2879(4) 0.48961(17) 0.0553(5) Uani d . 1
H H4 -0.3986 -0.3728 0.4956 0.066 Uiso calc R 1

loop_
_atom_site_aniso_label
_atom_site_aniso_U_11
_atom_site_aniso_U_22
_atom_site_aniso_U_33
_atom_site_aniso_U_12
_atom_site_aniso_U_13
_atom_site_aniso_U_23
N1 0.0458(9) 0.0397(9) 0.0515(9) -0.0007(7) 0.0121(7) -0.0031(7)
C8 0.0478(10) 0.0408(10) 0.0422(10) 0.0013(8) 0.0051(8) 0.0021(8)
C6 0.0458(10) 0.0369(10) 0.0408(10) 0.0030(8) 0.0042(8) 0.0021(8)
C1 0.0504(11) 0.0521(12) 0.0517(11) -0.0041(10) 0.0120(9) -0.0028(10)
C7 0.0497(11) 0.0398(11) 0.0539(12) -0.0030(9) 0.0092(9) -0.0007(9)
C2 0.0594(13) 0.0609(14) 0.0515(12) 0.0060(11) 0.0117(9) -0.0103(10)
N2 0.0477(9) 0.0540(10) 0.0566(10) -0.0015(8) 0.0067(8) -0.0096(8)
C5 0.0464(10) 0.0458(11) 0.0515(10) -0.0004(9) 0.0088(8) -0.0024(9)
O1 0.0531(9) 0.0669(11) 0.1095(15) -0.0111(9) 0.0283(9) -0.0330(10)
C10 0.0699(14) 0.0471(11) 0.0550(11) -0.0102(12) 0.0014(10) -0.0007(11)
C11 0.0714(16) 0.0553(14) 0.0559(13) 0.0065(12) -0.0002(11) -0.0156(11)
C3 0.0652(13) 0.0459(11) 0.0537(11) 0.0014(11) -0.0023(10) -0.0119(10)
C12 0.0561(13) 0.0705(15) 0.0635(14) 0.0047(11) 0.0122(11) -0.0168(12)
C9 0.0559(11) 0.0486(12) 0.0513(11) -0.0086(10) 0.0116(9) -0.0018(9)
C4 0.0550(12) 0.0506(13) 0.0598(12) -0.0070(10) 0.0027(10) -0.0027(11)

loop_
_atom_type_symbol
_atom_type_description
_atom_type_scat_dispersion_real
_atom_type_scat_dispersion_imag
_atom_type_scat_source
C C 0.0033 0.0000 'International Tables Vol C Tables 4.2.6.8 and 6.1.1.4'
H H 0.0000 0.0000 'International Tables Vol C Tables 4.2.6.8 and 6.1.1.4'
N N 0.0061 0.0000 'International Tables Vol C Tables 4.2.6.8 and 6.1.1.4'
O O 0.0106 0.0000 'International Tables Vol C Tables 4.2.6.8 and 6.1.1.4'

loop_
_geom_angle_atom_site_label_1
_geom_angle_atom_site_label_2
_geom_angle_atom_site_label_3
_geom_angle
C7 N1 C6 128.07(17)
C7 N1 H101 116.0
C6 N1 H101 116.0
N2 C8 C9 123.48(19)
N2 C8 C7 117.62(17)
C9 C8 C7 118.89(18)
C5 C6 C1 119.06(17)
C5 C6 N1 117.74(17)
C1 C6 N1 123.19(17)
C2 C1 C6 119.57(19)
C2 C1 H1 120.2
C6 C1 H1 120.2
O1 C7 N1 124.81(19)
O1 C7 C8 120.61(18)
N1 C7 C8 114.58(18)
C3 C2 C1 120.8(2)
C3 C2 H2 119.6
C1 C2 H2 119.6
C12 N2 C8 116.38(18)
C4 C5 C6 120.77(19)
C4 C5 H5 119.6
C6 C5 H5 119.6
C11 C10 C9 118.9(2)
C11 C10 H10 120.6
C9 C10 H10 120.6
C10 C11 C12 118.7(2)
C10 C11 H11 120.7
C12 C11 H11 120.7
C2 C3 C4 119.6(2)
C2 C3 H3 120.2
C4 C3 H3 120.2
N2 C12 C11 123.8(2)
N2 C12 H12 118.1
C11 C12 H12 118.1
C10 C9 C8 118.7(2)
C10 C9 H9 120.6
C8 C9 H9 120.6
C3 C4 C5 120.1(2)
C3 C4 H4 119.9
C5 C4 H4 119.9

loop_
_geom_bond_atom_site_label_1
_geom_bond_atom_site_label_2
_geom_bond_distance
N1 C7 1.344(3)
N1 C6 1.410(2)
N1 H101 0.8600
C8 N2 1.338(2)
C8 C9 1.377(3)
C8 C7 1.502(3)
C6 C5 1.384(3)
C6 C1 1.392(3)
C1 C2 1.385(3)
C1 H1 0.9300
C7 O1 1.223(3)
C2 C3 1.376(4)
C2 H2 0.9300
N2 C12 1.333(3)
C5 C4 1.379(3)
C5 H5 0.9300
C10 C11 1.365(4)
C10 C9 1.375(3)
C10 H10 0.9300
C11 C12 1.377(3)
C11 H11 0.9300
C3 C4 1.377(3)
C3 H3 0.9300
C12 H12 0.9300
C9 H9 0.9300
C4 H4 0.9300

loop_
_geom_hbond_atom_site_label_D
_geom_hbond_atom_site_label_H
_geom_hbond_atom_site_label_A
_geom_hbond_distance_DH
_geom_hbond_distance_HA
_geom_hbond_distance_DA
_geom_hbond_angle_DHA
_geom_hbond_publ_flag
N1 H101 N2 0.86 2.28 2.697(2) 110.0 yes

loop_
_cod_related_entry_id
_cod_related_entry_database
_cod_related_entry_code
1 ChemSpider 5383604
